data_1518143
loop_
_publ_author_name
'Maeno, Mayaka'
'Tokunaga, Etsuko'
'Yamamoto, Takeshi'
'Suzuki, Toshiya'
'Ogino, Yoshiyuki'
'Ito, Emi'
'Shiro, Motoo'
'Asahi, Toru'
'Shibata, Norio'

_publ_section_title
;
 Self-disproportionation of enantiomers of thalidomide and its fluorinated
 analogue via gravity-driven achiral chromatography: mechanistic rationale
 and implications
;
_journal_issue 2
_journal_name_full 'Chem. Sci.'
_journal_page_first 1043
_journal_paper_doi 10.1039/C4SC03047H
_journal_volume 6
_journal_year 2015
_chemical_formula_moiety 'C13 H9 N2 O4'
_chemical_formula_sum 'C13 H9 N2 O4'
_chemical_formula_weight 257.23
_space_group_IT_number 4
_symmetry_cell_setting monoclinic
_symmetry_Int_Tables_number 4
_symmetry_space_group_name_Hall 'P 2yb'
_symmetry_space_group_name_H-M 'P 1 21 1'
_atom_sites_solution_hydrogens geom
_atom_sites_solution_primary direct
_atom_sites_solution_secondary difmap
_cell_angle_alpha 90.0000
_cell_angle_beta 103.496(3)
_cell_angle_gamma 90.0000
_cell_formula_units_Z 4
_cell_length_a 8.3745(4)
_cell_length_b 10.0838(5)
_cell_length_c 14.5833(7)
_cell_measurement_reflns_used 7928
_cell_measurement_temperature 173
_cell_measurement_theta_max 68.20
_cell_measurement_theta_min 3.12
_cell_volume 1197.51(10)
_computing_cell_refinement 'RAPID AUTO'
_computing_data_collection 'RAPID AUTO (Rigaku, ????)'
_computing_data_reduction 'RAPID AUTO'
_computing_molecular_graphics 'CrystalStructure 4.0'
_computing_publication_material 'CrystalStructure 4.0 (Rigaku, 2010)'
_computing_structure_refinement 'SHELXL97 (Sheldrick, 2008)'
_computing_structure_solution 'Il Milione (Burla, et al., 2007)'
_diffrn_ambient_temperature 173
_diffrn_detector_area_resol_mean 10.000
_diffrn_measured_fraction_theta_full 0.989
_diffrn_measured_fraction_theta_max 0.989
_diffrn_measurement_device_type 'Rigaku R-AXIS RAPID'
_diffrn_measurement_method \w
_diffrn_radiation_type 'Cu K\a'
_diffrn_radiation_wavelength 1.54187
_diffrn_reflns_av_R_equivalents 0.2427
_diffrn_reflns_limit_h_max 10
_diffrn_reflns_limit_h_min -9
_diffrn_reflns_limit_k_max 11
_diffrn_reflns_limit_k_min -11
_diffrn_reflns_limit_l_max 16
_diffrn_reflns_limit_l_min -17
_diffrn_reflns_number 11473
_diffrn_reflns_theta_full 68.21
_diffrn_reflns_theta_max 68.21
_diffrn_standards_number 0
_exptl_absorpt_coefficient_mu 0.916
_exptl_absorpt_correction_T_max 0.912
_exptl_absorpt_correction_T_min 0.017
_exptl_absorpt_correction_type multi-scan
_exptl_absorpt_process_details 'ABSCOR (Rigaku, 1995)'
_exptl_crystal_colour colorless
_exptl_crystal_density_diffrn 1.427
_exptl_crystal_density_method 'not measured'
_exptl_crystal_description platelet
_exptl_crystal_F_000 532.00
_exptl_crystal_size_max 0.300
_exptl_crystal_size_mid 0.300
_exptl_crystal_size_min 0.100
_refine_diff_density_max 0.330
_refine_diff_density_min -0.390
_refine_ls_extinction_method none
_refine_ls_goodness_of_fit_ref 0.706
_refine_ls_hydrogen_treatment constr
_refine_ls_number_parameters 343
_refine_ls_number_reflns 3768
_refine_ls_number_restraints 1
_refine_ls_R_factor_gt 0.0834
_refine_ls_shift/su_max 0.001
_refine_ls_structure_factor_coef Fsqd
_refine_ls_weighting_details 'w = 1/[\s^2^(Fo^2^)+(0.0000P)^2^+0.0000P] where P=(Fo^2^+2Fc^2^)/3'
_refine_ls_weighting_scheme calc
_refine_ls_wR_factor_ref 0.2100
_reflns_number_gt 1226
_reflns_number_total 3768
_reflns_threshold_expression F^2^>2.0\s(F^2^)
_cod_data_source_file c4sc03047h2.cif
_cod_data_source_block tori2-offline
_cod_depositor_comments 'Adding full bibliography for 1518142--1518147.cif.'
_cod_original_cell_volume 1197.50(10)
_cod_database_code 1518143

loop_
_symmetry_equiv_pos_site_id
_symmetry_equiv_pos_as_xyz
1 +X,+Y,+Z
2 -X,1/2+Y,-Z

loop_
_atom_site_label
_atom_site_type_symbol
_atom_site_fract_x
_atom_site_fract_y
_atom_site_fract_z
_atom_site_U_iso_or_equiv
_atom_site_adp_type
_atom_site_occupancy
_atom_site_symmetry_multiplicity
_atom_site_calc_flag
_atom_site_refinement_flags
O1 O 0.1540(6) 0.6800(6) -0.0945(4) 0.0464(16) Uani 1.0 2 d .
O2 O 0.8688(7) 0.8653(7) 0.7121(4) 0.0575(19) Uani 1.0 2 d .
O3 O -0.3931(7) 0.6403(7) -0.2049(4) 0.0552(18) Uani 1.0 2 d .
O4 O 0.3261(6) 0.8049(6) 0.5873(4) 0.0457(15) Uani 1.0 2 d .
O5 O 0.1522(6) 0.6985(6) 0.1180(4) 0.0464(16) Uani 1.0 2 d .
O6 O 0.2680(7) 1.1297(7) 0.4996(4) 0.0559(18) Uani 1.0 2 d .
O7 O 0.2840(6) 0.3113(6) -0.0112(4) 0.0471(16) Uani 1.0 2 d .
O8 O 0.2836(7) 0.7341(7) 0.3445(4) 0.0553(19) Uani 1.0 2 d .
N9 N 0.1744(7) 0.4957(7) 0.0449(4) 0.0358(17) Uani 1.0 2 d .
N10 N -0.1201(7) 0.6575(8) -0.1458(4) 0.0402(18) Uani 1.0 2 d .
N11 N 0.5988(7) 0.8371(8) 0.6462(4) 0.0414(19) Uani 1.0 2 d .
N12 N 0.3204(7) 0.9353(8) 0.4240(5) 0.0414(18) Uani 1.0 2 d .
C13 C -0.2718(10) 0.6044(9) -0.1451(6) 0.042(3) Uani 1.0 2 d .
C14 C 0.0307(9) 0.6218(9) -0.0897(5) 0.038(2) Uani 1.0 2 d .
C15 C 0.0663(10) 0.9057(9) 0.3248(6) 0.045(3) Uani 1.0 2 d .
C16 C 0.4423(9) 0.4499(10) 0.1173(6) 0.042(3) Uani 1.0 2 d .
C17 C -0.2122(9) 1.0594(11) 0.2868(6) 0.049(3) Uani 1.0 2 d .
C18 C 0.2292(11) 0.8403(11) 0.3606(6) 0.052(3) Uani 1.0 2 d .
C19 C 0.0224(9) 0.4995(9) -0.0270(5) 0.035(2) Uani 1.0 2 d .
C20 C 0.7112(10) 0.4522(12) 0.2201(6) 0.059(3) Uani 1.0 2 d .
C21 C 0.4564(9) 0.8451(10) 0.5753(6) 0.044(3) Uani 1.0 2 d .
C22 C 0.6066(9) 1.0090(10) 0.4956(6) 0.051(3) Uani 1.0 2 d .
C23 C 0.7540(10) 0.8818(9) 0.6440(6) 0.044(3) Uani 1.0 2 d .
C24 C -0.2779(9) 0.5034(10) -0.0735(5) 0.044(3) Uani 1.0 2 d .
C25 C -0.0659(10) 0.8597(10) 0.2585(5) 0.049(3) Uani 1.0 2 d .
C26 C 0.2225(10) 1.0413(10) 0.4385(7) 0.050(3) Uani 1.0 2 d .
C27 C 0.4056(9) 0.5677(10) 0.1581(6) 0.044(3) Uani 1.0 2 d .
C28 C -0.2079(10) 0.9410(11) 0.2386(6) 0.054(3) Uani 1.0 2 d .
C29 C 0.0634(9) 1.0213(11) 0.3729(6) 0.049(3) Uani 1.0 2 d .
C30 C 0.4800(9) 0.8947(9) 0.4822(5) 0.044(3) Uani 1.0 2 d .
C31 C 0.5968(9) 0.3869(10) 0.1483(6) 0.051(3) Uani 1.0 2 d .
C32 C 0.7698(10) 0.9564(10) 0.5553(6) 0.049(3) Uani 1.0 2 d .
C33 C -0.1286(8) 0.5067(10) 0.0122(5) 0.046(3) Uani 1.0 2 d .
C34 C 0.6742(10) 0.5712(11) 0.2593(6) 0.059(3) Uani 1.0 2 d .
C35 C -0.0774(10) 1.1011(10) 0.3540(6) 0.050(3) Uani 1.0 2 d .
C36 C 0.2992(10) 0.4057(10) 0.0428(6) 0.040(3) Uani 1.0 2 d .
C37 C 0.5187(9) 0.6304(10) 0.2279(5) 0.049(3) Uani 1.0 2 d .
C38 C 0.2329(9) 0.6044(9) 0.1083(6) 0.035(2) Uani 1.0 2 d .
H10 H -0.1193 0.7215 -0.1867 0.0482 Uiso 1.0 2 calc R
H11 H 0.5892 0.7990 0.6990 0.0497 Uiso 1.0 2 calc R
H17 H -0.3090 1.1119 0.2733 0.0584 Uiso 1.0 2 calc R
H20 H 0.8169 0.4141 0.2425 0.0703 Uiso 1.0 2 calc R
H22A H 0.6211 1.0398 0.4336 0.0610 Uiso 1.0 2 calc R
H22B H 0.5680 1.0847 0.5279 0.0610 Uiso 1.0 2 calc R
H24A H -0.2841 0.4147 -0.1032 0.0528 Uiso 1.0 2 calc R
H24B H -0.3794 0.5163 -0.0508 0.0528 Uiso 1.0 2 calc R
H25 H -0.0626 0.7773 0.2274 0.0582 Uiso 1.0 2 calc R
H28 H -0.3013 0.9144 0.1917 0.0643 Uiso 1.0 2 calc R
H31 H 0.6216 0.3053 0.1221 0.0610 Uiso 1.0 2 calc R
H32A H 0.8194 0.8964 0.5159 0.0593 Uiso 1.0 2 calc R
H32B H 0.8458 1.0320 0.5742 0.0593 Uiso 1.0 2 calc R
H33A H -0.1286 0.5895 0.0485 0.0550 Uiso 1.0 2 calc R
H33B H -0.1322 0.4304 0.0544 0.0550 Uiso 1.0 2 calc R
H34 H 0.7546 0.6127 0.3076 0.0713 Uiso 1.0 2 calc R
H35 H -0.0798 1.1821 0.3869 0.0598 Uiso 1.0 2 calc R
H37 H 0.4928 0.7115 0.2543 0.0583 Uiso 1.0 2 calc R

loop_
_atom_site_aniso_label
_atom_site_aniso_U_11
_atom_site_aniso_U_22
_atom_site_aniso_U_33
_atom_site_aniso_U_12
_atom_site_aniso_U_13
_atom_site_aniso_U_23
O1 0.032(3) 0.053(5) 0.054(4) -0.003(3) 0.010(3) 0.004(4)
O2 0.039(4) 0.077(6) 0.046(4) -0.001(4) -0.010(3) 0.025(4)
O3 0.043(4) 0.064(6) 0.051(4) 0.004(4) -0.006(3) 0.011(4)
O4 0.043(4) 0.048(4) 0.047(4) -0.002(3) 0.013(3) -0.001(4)
O5 0.052(4) 0.038(5) 0.046(4) 0.008(3) 0.006(3) -0.011(3)
O6 0.059(4) 0.053(5) 0.052(4) -0.005(4) 0.008(3) -0.003(4)
O7 0.047(4) 0.040(4) 0.053(4) 0.009(3) 0.010(3) -0.001(4)
O8 0.065(4) 0.051(5) 0.050(4) 0.019(4) 0.014(3) -0.001(4)
N9 0.035(4) 0.026(5) 0.044(4) -0.003(3) 0.005(3) 0.003(4)
N10 0.039(4) 0.043(6) 0.041(4) 0.005(4) 0.014(3) 0.012(4)
N11 0.038(4) 0.056(6) 0.028(4) -0.003(4) 0.002(3) 0.005(4)
N12 0.027(4) 0.050(6) 0.046(4) 0.008(4) 0.007(3) 0.001(5)
C13 0.041(5) 0.041(7) 0.042(5) -0.007(5) 0.008(4) 0.003(5)
C14 0.032(5) 0.038(6) 0.047(5) 0.016(4) 0.014(4) 0.010(5)
C15 0.043(5) 0.051(7) 0.047(6) 0.009(5) 0.022(4) -0.001(6)
C16 0.034(5) 0.043(6) 0.051(5) 0.007(5) 0.013(4) 0.010(5)
C17 0.031(5) 0.063(8) 0.053(6) 0.004(5) 0.011(4) 0.010(6)
C18 0.050(6) 0.057(8) 0.050(6) -0.004(6) 0.013(5) 0.022(6)
C19 0.030(5) 0.041(6) 0.032(4) 0.004(4) 0.002(4) 0.012(4)
C20 0.030(5) 0.097(10) 0.047(6) 0.007(6) 0.005(4) 0.027(7)
C21 0.034(5) 0.053(7) 0.045(5) -0.006(5) 0.009(4) -0.002(5)
C22 0.039(5) 0.057(7) 0.055(6) -0.010(5) 0.010(5) 0.013(6)
C23 0.038(5) 0.039(6) 0.058(6) -0.007(4) 0.015(5) 0.007(5)
C24 0.044(5) 0.043(6) 0.045(5) -0.013(5) 0.010(4) 0.011(5)
C25 0.058(6) 0.045(7) 0.045(5) -0.005(5) 0.017(5) 0.003(5)
C26 0.034(5) 0.062(8) 0.053(6) -0.007(5) 0.009(5) 0.011(6)
C27 0.034(5) 0.047(7) 0.054(6) 0.005(4) 0.017(4) 0.013(5)
C28 0.040(5) 0.074(8) 0.046(5) 0.004(5) 0.007(4) 0.019(6)
C29 0.030(5) 0.072(8) 0.043(5) 0.013(5) 0.005(4) 0.021(6)
C30 0.032(5) 0.059(7) 0.040(5) -0.002(4) 0.005(4) 0.032(5)
C31 0.029(5) 0.062(8) 0.065(6) 0.011(5) 0.019(4) 0.026(6)
C32 0.052(6) 0.048(7) 0.052(5) -0.004(5) 0.021(5) 0.017(5)
C33 0.035(5) 0.064(7) 0.036(5) 0.000(5) 0.003(4) 0.021(5)
C34 0.037(5) 0.072(9) 0.070(7) 0.016(5) 0.014(5) 0.011(6)
C35 0.058(6) 0.043(7) 0.055(6) 0.012(5) 0.025(5) 0.005(5)
C36 0.043(5) 0.041(7) 0.040(5) 0.004(5) 0.019(4) 0.009(5)
C37 0.047(5) 0.056(7) 0.042(5) -0.003(5) 0.010(4) -0.004(5)
C38 0.030(5) 0.036(6) 0.041(5) 0.003(4) 0.013(4) 0.001(5)

loop_
_atom_type_symbol
_atom_type_description
_atom_type_scat_dispersion_real
_atom_type_scat_dispersion_imag
_atom_type_scat_source
C C 0.0181 0.0091
;
International Tables for Crystallography
(1992, Vol. C, Tables 4.2.6.8 and 6.1.1.4)
;
H H 0.0000 0.0000
;
International Tables for Crystallography
(1992, Vol. C, Table 6.1.1.4)
;
O O 0.0492 0.0322
;
International Tables for Crystallography
(1992, Vol. C, Tables 4.2.6.8 and 6.1.1.4)
;
N N 0.0311 0.0180
;
International Tables for Crystallography
(1992, Vol. C, Tables 4.2.6.8 and 6.1.1.4)
;

loop_
_geom_angle_atom_site_label_1
_geom_angle_atom_site_label_2
_geom_angle_atom_site_label_3
_geom_angle
_geom_angle_publ_flag
C19 N9 C36 122.7(7) yes
C19 N9 C38 123.5(7) yes
C36 N9 C38 111.4(6) yes
C13 N10 C14 127.5(7) yes
C21 N11 C23 127.8(7) yes
C18 N12 C26 111.7(7) yes
C18 N12 C30 117.8(8) yes
C26 N12 C30 128.1(7) yes
O3 C13 N10 119.3(8) yes
O3 C13 C24 123.3(8) yes
N10 C13 C24 117.3(7) yes
O1 C14 N10 121.1(8) yes
O1 C14 C19 125.5(7) yes
N10 C14 C19 113.4(7) yes
C18 C15 C25 128.2(9) yes
C18 C15 C29 108.8(7) yes
C25 C15 C29 123.0(8) yes
C27 C16 C31 121.5(7) yes
C27 C16 C36 110.3(7) yes
C31 C16 C36 128.2(9) yes
C28 C17 C35 120.6(8) yes
O8 C18 N12 123.6(8) yes
O8 C18 C15 132.7(8) yes
N12 C18 C15 103.7(8) yes
N9 C19 C14 107.2(6) yes
N9 C19 C33 113.6(6) yes
C14 C19 C33 110.1(7) yes
C31 C20 C34 122.0(8) yes
O4 C21 N11 121.2(8) yes
O4 C21 C30 123.6(7) yes
N11 C21 C30 115.0(7) yes
C30 C22 C32 107.9(8) yes
O2 C23 N11 120.1(8) yes
O2 C23 C32 123.2(8) yes
N11 C23 C32 116.6(7) yes
C13 C24 C33 113.8(7) yes
C15 C25 C28 116.7(9) yes
O6 C26 N12 124.1(7) yes
O6 C26 C29 129.9(9) yes
N12 C26 C29 105.9(8) yes
C16 C27 C37 121.7(8) yes
C16 C27 C38 106.6(7) yes
C37 C27 C38 131.6(9) yes
C17 C28 C25 120.8(7) yes
C15 C29 C26 109.4(8) yes
C15 C29 C35 120.3(7) yes
C26 C29 C35 130.3(9) yes
N12 C30 C21 108.8(7) yes
N12 C30 C22 111.8(7) yes
C21 C30 C22 111.4(7) yes
C16 C31 C20 116.1(9) yes
C22 C32 C23 114.1(7) yes
C19 C33 C24 106.5(6) yes
C20 C34 C37 120.6(8) yes
C17 C35 C29 118.5(9) yes
O7 C36 N9 123.8(7) yes
O7 C36 C16 130.5(8) yes
N9 C36 C16 105.7(7) yes
C27 C37 C34 118.1(9) yes
O5 C38 N9 124.3(6) yes
O5 C38 C27 130.2(8) yes
N9 C38 C27 105.5(7) yes
C13 N10 H10 116.232 no
C14 N10 H10 116.235 no
C21 N11 H11 116.119 no
C23 N11 H11 116.123 no
C28 C17 H17 119.709 no
C35 C17 H17 119.696 no
C31 C20 H20 119.014 no
C34 C20 H20 119.019 no
C30 C22 H22A 110.114 no
C30 C22 H22B 110.115 no
C32 C22 H22A 110.112 no
C32 C22 H22B 110.118 no
H22A C22 H22B 108.433 no
C13 C24 H24A 108.804 no
C13 C24 H24B 108.795 no
C33 C24 H24A 108.798 no
C33 C24 H24B 108.797 no
H24A C24 H24B 107.670 no
C15 C25 H25 121.635 no
C28 C25 H25 121.636 no
C17 C28 H28 119.585 no
C25 C28 H28 119.589 no
C16 C31 H31 121.952 no
C20 C31 H31 121.951 no
C22 C32 H32A 108.725 no
C22 C32 H32B 108.730 no
C23 C32 H32A 108.725 no
C23 C32 H32B 108.728 no
H32A C32 H32B 107.629 no
C19 C33 H33A 110.421 no
C19 C33 H33B 110.414 no
C24 C33 H33A 110.423 no
C24 C33 H33B 110.416 no
H33A C33 H33B 108.623 no
C20 C34 H34 119.702 no
C37 C34 H34 119.698 no
C17 C35 H35 120.739 no
C29 C35 H35 120.745 no
C27 C37 H37 120.944 no
C34 C37 H37 120.951 no

loop_
_geom_bond_atom_site_label_1
_geom_bond_atom_site_label_2
_geom_bond_distance
_geom_bond_publ_flag
O1 C14 1.203(10) yes
O2 C23 1.222(9) yes
O3 C13 1.229(9) yes
O4 C21 1.215(10) yes
O5 C38 1.193(11) yes
O6 C26 1.255(12) yes
O7 C36 1.223(11) yes
O8 C18 1.207(13) yes
N9 C19 1.449(8) yes
N9 C36 1.390(11) yes
N9 C38 1.444(11) yes
N10 C13 1.381(11) yes
N10 C14 1.383(9) yes
N11 C21 1.387(9) yes
N11 C23 1.384(11) yes
N12 C18 1.424(12) yes
N12 C26 1.392(13) yes
N12 C30 1.465(9) yes
C13 C24 1.468(13) yes
C14 C19 1.546(12) yes
C15 C18 1.495(12) yes
C15 C25 1.370(11) yes
C15 C29 1.364(14) yes
C16 C27 1.394(13) yes
C16 C31 1.417(11) yes
C16 C36 1.486(10) yes
C17 C28 1.390(15) yes
C17 C35 1.377(11) yes
C19 C33 1.506(11) yes
C20 C31 1.407(11) yes
C20 C34 1.395(15) yes
C21 C30 1.502(12) yes
C22 C30 1.547(12) yes
C22 C32 1.533(11) yes
C23 C32 1.529(13) yes
C24 C33 1.548(9) yes
C25 C28 1.418(13) yes
C26 C29 1.461(10) yes
C27 C37 1.373(11) yes
C27 C38 1.505(10) yes
C29 C35 1.401(12) yes
C34 C37 1.408(12) yes
N10 H10 0.880 no
N11 H11 0.880 no
C17 H17 0.950 no
C20 H20 0.950 no
C22 H22A 0.990 no
C22 H22B 0.990 no
C24 H24A 0.990 no
C24 H24B 0.990 no
C25 H25 0.950 no
C28 H28 0.950 no
C31 H31 0.950 no
C32 H32A 0.990 no
C32 H32B 0.990 no
C33 H33A 0.990 no
C33 H33B 0.990 no
C34 H34 0.950 no
C35 H35 0.950 no
C37 H37 0.950 no

loop_
_geom_contact_atom_site_label_1
_geom_contact_atom_site_label_2
_geom_contact_distance
_geom_contact_publ_flag
_geom_contact_site_symmetry_2
O1 O5 3.108(7) no .
O1 N9 2.730(9) no .
O1 C13 3.551(10) no .
O1 C33 3.576(10) no .
O1 C36 3.465(11) no .
O1 C38 2.975(9) no .
O2 C21 3.569(9) no .
O3 C14 3.559(9) no .
O4 O6 3.508(9) no .
O4 O8 3.547(8) no .
O4 N12 2.711(9) no .
O4 C18 3.234(10) no .
O4 C23 3.570(10) no .
O4 C26 3.204(11) no .
O5 C14 3.062(9) no .
O5 C16 3.493(11) no .
O5 C19 2.934(10) no .
O5 C33 3.156(10) no .
O5 C36 3.474(11) no .
O5 C37 3.188(9) no .
O6 C15 3.527(10) no .
O6 C18 3.525(12) no .
O6 C21 3.336(11) no .
O6 C22 3.099(10) no .
O6 C30 3.007(11) no .
O6 C35 3.176(9) no .
O7 C19 2.867(10) no .
O7 C27 3.556(11) no .
O7 C31 3.164(8) no .
O7 C38 3.507(11) no .
O8 C21 3.521(10) no .
O8 C25 3.167(10) no .
O8 C26 3.472(12) no .
O8 C29 3.509(12) no .
O8 C30 2.796(10) no .
N10 C33 2.775(11) no .
N11 C22 2.811(12) no .
C13 C19 2.859(10) no .
C14 C24 2.906(11) no .
C14 C36 3.393(11) no .
C14 C38 2.992(10) no .
C15 C17 2.747(12) no .
C16 C34 2.770(11) no .
C18 C21 3.262(11) no .
C20 C27 2.765(12) no .
C21 C26 3.147(12) no .
C21 C32 2.931(12) no .
C22 C26 3.146(11) no .
C23 C30 2.885(10) no .
C25 C35 2.817(14) no .
C28 C29 2.753(10) no .
C31 C37 2.857(14) no .
C33 C38 3.181(10) no .
O1 C17 3.198(10) no 2_545
O1 C28 3.297(12) no 2_545
O1 C31 3.177(11) no 2_655
O1 C33 3.529(12) no 2_555
O2 O3 3.558(9) no 1_656
O2 N10 2.933(9) no 1_656
O2 C20 3.534(10) no 2_756
O2 C35 3.446(12) no 2_646
O3 O2 3.558(9) no 1_454
O3 O7 3.521(8) no 2_555
O3 N11 2.931(9) no 1_454
O3 C16 3.434(12) no 2_555
O3 C17 3.344(9) no 2_445
O3 C31 3.230(11) no 2_555
O3 C36 3.535(11) no 2_555
O4 C17 3.351(12) no 2_546
O4 C20 3.257(11) no 2_656
O4 C22 3.317(12) no 2_646
O4 C34 3.496(12) no 2_656
O4 C35 3.182(11) no 2_546
O5 O8 3.248(7) no .
O5 C19 3.494(10) no 2_555
O5 C24 3.362(11) no 2_555
O5 C25 3.452(11) no .
O6 N11 3.354(10) no 2_656
O6 C21 3.523(11) no 2_656
O6 C23 3.271(11) no 2_656
O6 C30 3.377(11) no 2_656
O6 C32 3.388(12) no 2_656
O6 C34 3.487(11) no 2_656
O7 O3 3.521(8) no 2_545
O7 N10 3.317(9) no 2_545
O7 C13 3.110(11) no 2_545
O7 C24 3.346(11) no 2_545
O7 C28 3.482(10) no 2_545
O7 C33 3.335(12) no 2_545
O8 O5 3.248(7) no .
O8 C22 3.230(11) no 2_646
O8 C23 3.575(12) no 2_646
O8 C27 3.542(11) no .
O8 C32 3.238(12) no 2_646
O8 C37 3.070(11) no .
N10 O2 2.933(9) no 1_454
N10 O7 3.317(9) no 2_555
N10 C36 3.438(12) no 2_555
N11 O3 2.931(9) no 1_656
N11 O6 3.354(10) no 2_646
C13 O7 3.110(11) no 2_555
C13 C36 3.416(13) no 2_555
C14 C28 3.427(13) no 2_545
C16 O3 3.434(12) no 2_545
C17 O1 3.198(10) no 2_555
C17 O3 3.344(9) no 2_455
C17 O4 3.351(12) no 2_556
C19 O5 3.494(10) no 2_545
C20 O2 3.534(10) no 2_746
C20 O4 3.257(11) no 2_646
C21 O6 3.523(11) no 2_646
C21 C22 3.547(14) no 2_646
C22 O4 3.317(12) no 2_656
C22 O8 3.230(11) no 2_656
C22 C21 3.547(14) no 2_656
C23 O6 3.271(11) no 2_646
C23 O8 3.575(12) no 2_656
C24 O5 3.362(11) no 2_545
C24 O7 3.346(11) no 2_555
C25 O5 3.452(11) no .
C27 O8 3.542(11) no .
C28 O1 3.297(12) no 2_555
C28 O7 3.482(10) no 2_555
C28 C14 3.427(13) no 2_555
C30 O6 3.377(11) no 2_646
C31 O1 3.177(11) no 2_645
C31 O3 3.230(11) no 2_545
C31 C33 3.581(12) no 1_655
C32 O6 3.388(12) no 2_646
C32 O8 3.238(12) no 2_656
C33 O1 3.529(12) no 2_545
C33 O7 3.335(12) no 2_555
C33 C31 3.581(12) no 1_455
C34 O4 3.496(12) no 2_646
C34 O6 3.487(11) no 2_646
C35 O2 3.446(12) no 2_656
C35 O4 3.182(11) no 2_556
C36 O3 3.535(11) no 2_545
C36 N10 3.438(12) no 2_545
C36 C13 3.416(13) no 2_545
C37 O8 3.070(11) no .
O1 H10 2.4052 no .
O2 H11 2.3992 no .
O2 H32A 2.8126 no .
O2 H32B 2.5946 no .
O3 H10 2.3903 no .
O3 H24A 2.7524 no .
O3 H24B 2.5512 no .
O4 H11 2.4162 no .
O5 H33A 2.5791 no .
O5 H33B 3.5797 no .
O5 H37 3.0754 no .
O6 H22A 3.4379 no .
O6 H22B 2.4908 no .
O6 H35 3.0380 no .
O7 H31 3.0351 no .
O8 H25 3.0331 no .
N9 H33A 2.7205 no .
N9 H33B 2.6852 no .
N10 H24A 2.9442 no .
N10 H24B 3.1733 no .
N10 H33A 2.9329 no .
N11 H22B 3.0114 no .
N11 H32A 3.0042 no .
N11 H32B 3.2037 no .
N12 H22A 2.7030 no .
N12 H22B 2.7200 no .
C13 H33A 2.8026 no .
C13 H33B 3.3645 no .
C14 H24A 3.3332 no .
C14 H33A 2.6844 no .
C14 H33B 3.3673 no .
C15 H28 3.2350 no .
C15 H35 3.2562 no .
C16 H20 3.2605 no .
C16 H37 3.2764 no .
C17 H25 3.3040 no .
C18 H25 2.8165 no .
C19 H10 3.2487 no .
C19 H24A 2.6878 no .
C19 H24B 3.3054 no .
C20 H37 3.2950 no .
C21 H22A 3.3693 no .
C21 H22B 2.7361 no .
C21 H32A 3.3896 no .
C23 H22A 3.4051 no .
C23 H22B 2.8719 no .
C24 H10 3.2177 no .
C25 H17 3.2963 no .
C26 H22A 3.3555 no .
C26 H22B 2.9163 no .
C26 H35 2.8465 no .
C27 H31 3.3151 no .
C27 H34 3.2444 no .
C28 H35 3.2640 no .
C29 H17 3.2491 no .
C29 H25 3.2598 no .
C30 H11 3.2270 no .
C30 H32A 2.7692 no .
C30 H32B 3.3440 no .
C31 H34 3.3002 no .
C32 H11 3.2677 no .
C34 H31 3.3122 no .
C35 H28 3.2551 no .
C36 H31 2.8625 no .
C37 H20 3.2851 no .
C38 H33A 2.9521 no .
C38 H33B 3.4528 no .
C38 H37 2.8772 no .
H17 H28 2.3298 no .
H17 H35 2.3328 no .
H20 H31 2.3709 no .
H20 H34 2.3263 no .
H22A H32A 2.3145 no .
H22A H32B 2.4387 no .
H22B H32A 2.8708 no .
H22B H32B 2.3274 no .
H24A H33A 2.8905 no .
H24A H33B 2.3575 no .
H24B H33A 2.3735 no .
H24B H33B 2.4301 no .
H25 H28 2.3854 no .
H34 H37 2.3677 no .
O1 H17 3.2468 no 2_545
O1 H20 3.2468 no 2_655
O1 H28 3.3944 no 2_545
O1 H31 2.3764 no 2_655
O1 H33B 2.6077 no 2_555
O2 H10 2.0543 no 1_656
O2 H20 2.6067 no 2_756
O2 H35 3.1328 no 2_646
O3 H11 2.1102 no 1_454
O3 H17 2.4783 no 2_445
O3 H22A 3.5814 no 2_545
O3 H28 3.4654 no 2_445
O3 H31 2.9944 no 2_555
O4 H17 2.8416 no 2_546
O4 H20 3.1928 no 2_656
O4 H22A 2.7383 no 2_646
O4 H22B 3.0392 no 2_646
O4 H34 3.5948 no 2_656
O4 H35 2.5081 no 2_546
O5 H24A 2.4761 no 2_555
O5 H25 2.7834 no .
O5 H33B 3.4083 no 2_555
O6 H32A 2.7829 no 2_656
O6 H34 2.8677 no 2_656
O7 H10 3.5933 no 2_545
O7 H24B 3.1569 no 2_545
O7 H25 3.2806 no 2_545
O7 H28 2.8641 no 2_545
O7 H33A 2.5807 no 2_545
O8 H22B 2.4899 no 2_646
O8 H32B 2.7081 no 2_646
O8 H37 2.4350 no .
N9 H10 3.5463 no 2_545
N10 H11 3.2426 no 1_454
N10 H33B 3.5349 no 2_555
N11 H10 3.1913 no 1_656
N11 H22A 3.5680 no 2_646
C13 H11 3.0238 no 1_454
C13 H17 3.5726 no 2_445
C14 H31 3.5735 no 2_655
C14 H33B 3.2349 no 2_555
C16 H11 3.1452 no 2_646
C16 H24B 3.2239 no 1_655
C17 H22A 2.8222 no 1_455
C17 H31 3.5069 no 1_465
C18 H22B 3.2987 no 2_646
C18 H32B 3.3522 no 2_646
C18 H37 3.2498 no .
C20 H11 3.3907 no 2_646
C20 H17 3.5310 no 1_645
C20 H33A 3.3974 no 1_655
C20 H33B 3.0148 no 1_655
C21 H22A 3.1428 no 2_646
C21 H22B 3.0098 no 2_646
C23 H10 2.9345 no 1_656
C23 H35 3.5032 no 2_646
C25 H34 3.0790 no 1_455
C27 H11 3.4124 no 2_646
C28 H34 3.4960 no 1_455
C28 H37 3.4580 no 1_455
C29 H10 3.5021 no 2_555
C29 H32A 3.4778 no 1_455
C30 H22B 3.1511 no 2_646
C31 H11 3.1291 no 2_646
C31 H17 3.3113 no 1_645
C31 H24B 3.2310 no 1_655
C31 H33B 2.9450 no 1_655
C33 H31 3.5550 no 1_455
C34 H25 3.1424 no 1_655
C35 H10 3.4673 no 2_555
C35 H20 3.5669 no 1_465
C35 H22A 3.0777 no 1_455
C35 H32A 3.3948 no 1_455
C35 H32B 3.4878 no 1_455
C36 H10 3.4050 no 2_545
C36 H24B 3.4738 no 1_655
C36 H28 3.4249 no 2_545
C37 H28 3.3346 no 1_655
C38 H24A 3.1619 no 2_555
H10 O2 2.0543 no 1_454
H10 O7 3.5933 no 2_555
H10 N9 3.5463 no 2_555
H10 N11 3.1913 no 1_454
H10 C23 2.9345 no 1_454
H10 C29 3.5021 no 2_545
H10 C35 3.4673 no 2_545
H10 C36 3.4050 no 2_555
H10 H11 2.7293 no 1_454
H10 H20 3.4366 no 2_655
H10 H33B 3.2705 no 2_555
H11 O3 2.1102 no 1_656
H11 N10 3.2426 no 1_656
H11 C13 3.0238 no 1_656
H11 C16 3.1452 no 2_656
H11 C20 3.3907 no 2_656
H11 C27 3.4124 no 2_656
H11 C31 3.1291 no 2_656
H11 H10 2.7293 no 1_656
H11 H17 3.1100 no 2_546
H11 H22A 3.4761 no 2_646
H11 H31 3.4751 no 2_656
H17 O1 3.2468 no 2_555
H17 O3 2.4783 no 2_455
H17 O4 2.8416 no 2_556
H17 C13 3.5726 no 2_455
H17 C20 3.5310 no 1_465
H17 C31 3.3113 no 1_465
H17 H11 3.1100 no 2_556
H17 H20 3.2895 no 1_465
H17 H22A 2.6407 no 1_455
H17 H31 2.8992 no 1_465
H20 O1 3.2468 no 2_645
H20 O2 2.6067 no 2_746
H20 O4 3.1928 no 2_646
H20 C35 3.5669 no 1_645
H20 H10 3.4366 no 2_645
H20 H17 3.2895 no 1_645
H20 H33A 3.4559 no 1_655
H20 H33B 2.8784 no 1_655
H20 H35 3.1310 no 1_645
H22A O3 3.5814 no 2_555
H22A O4 2.7383 no 2_656
H22A N11 3.5680 no 2_656
H22A C17 2.8222 no 1_655
H22A C21 3.1428 no 2_656
H22A C35 3.0777 no 1_655
H22A H11 3.4761 no 2_656
H22A H17 2.6407 no 1_655
H22A H35 3.0975 no 1_655
H22B O4 3.0392 no 2_656
H22B O8 2.4899 no 2_656
H22B C18 3.2987 no 2_656
H22B C21 3.0098 no 2_656
H22B C30 3.1511 no 2_656
H22B H37 3.5687 no 2_656
H24A O5 2.4761 no 2_545
H24A C38 3.1619 no 2_545
H24A H28 3.4098 no 2_445
H24A H37 3.2111 no 2_545
H24B O7 3.1569 no 2_555
H24B C16 3.2239 no 1_455
H24B C31 3.2310 no 1_455
H24B C36 3.4738 no 1_455
H24B H28 3.1410 no 2_445
H24B H31 3.2976 no 1_455
H24B H31 3.5645 no 2_555
H25 O5 2.7834 no .
H25 O7 3.2806 no 2_555
H25 C34 3.1424 no 1_455
H25 H33A 3.1653 no .
H25 H34 2.7028 no 1_455
H28 O1 3.3944 no 2_555
H28 O3 3.4654 no 2_455
H28 O7 2.8641 no 2_555
H28 C36 3.4249 no 2_555
H28 C37 3.3346 no 1_455
H28 H24A 3.4098 no 2_455
H28 H24B 3.1410 no 2_455
H28 H34 3.4584 no 1_455
H28 H37 2.9537 no 1_455
H31 O1 2.3764 no 2_645
H31 O3 2.9944 no 2_545
H31 C14 3.5735 no 2_645
H31 C17 3.5069 no 1_645
H31 C33 3.5550 no 1_655
H31 H11 3.4751 no 2_646
H31 H17 2.8992 no 1_645
H31 H24B 3.2976 no 1_655
H31 H24B 3.5645 no 2_545
H31 H33B 2.7876 no 1_655
H32A O6 2.7829 no 2_646
H32A C29 3.4778 no 1_655
H32A C35 3.3948 no 1_655
H32A H35 3.1615 no 2_646
H32B O8 2.7081 no 2_656
H32B C18 3.3522 no 2_656
H32B C35 3.4878 no 1_655
H32B H34 3.4849 no 2_756
H32B H35 3.3061 no 1_655
H33A O7 2.5807 no 2_555
H33A C20 3.3974 no 1_455
H33A H20 3.4559 no 1_455
H33A H25 3.1653 no .
H33B O1 2.6077 no 2_545
H33B O5 3.4083 no 2_545
H33B N10 3.5349 no 2_545
H33B C14 3.2349 no 2_545
H33B C20 3.0148 no 1_455
H33B C31 2.9450 no 1_455
H33B H10 3.2705 no 2_545
H33B H20 2.8784 no 1_455
H33B H31 2.7876 no 1_455
H34 O4 3.5948 no 2_646
H34 O6 2.8677 no 2_646
H34 C25 3.0790 no 1_655
H34 C28 3.4960 no 1_655
H34 H25 2.7028 no 1_655
H34 H28 3.4584 no 1_655
H34 H32B 3.4849 no 2_746
H35 O2 3.1328 no 2_656
H35 O4 2.5081 no 2_556
H35 C23 3.5032 no 2_656
H35 H20 3.1310 no 1_465
H35 H22A 3.0975 no 1_455
H35 H32A 3.1615 no 2_656
H35 H32B 3.3061 no 1_455
H37 O8 2.4350 no .
H37 C18 3.2498 no .
H37 C28 3.4580 no 1_655
H37 H22B 3.5687 no 2_646
H37 H24A 3.2111 no 2_555
H37 H28 2.9537 no 1_655

loop_
_geom_hbond_atom_site_label_D
_geom_hbond_atom_site_label_H
_geom_hbond_atom_site_label_A
_geom_hbond_site_symmetry_A
_geom_hbond_distance_DA
_geom_hbond_distance_DH
_geom_hbond_distance_HA
_geom_hbond_angle_DHA
_geom_hbond_publ_flag
N10 H10 O2 1_454 2.933(9) 0.880 2.054 176.2 no
N11 H11 O3 1_656 2.931(9) 0.880 2.110 154.8 no

loop_
_geom_torsion_atom_site_label_1
_geom_torsion_atom_site_label_2
_geom_torsion_atom_site_label_3
_geom_torsion_atom_site_label_4
_geom_torsion
_geom_torsion_publ_flag
C19 N9 C36 O7 -10.4(13) no
C19 N9 C36 C16 169.9(6) no
C36 N9 C19 C14 -105.2(8) no
C36 N9 C19 C33 132.9(8) no
C19 N9 C38 O5 12.2(12) no
C19 N9 C38 C27 -170.2(6) no
C38 N9 C19 C14 55.9(9) no
C38 N9 C19 C33 -66.0(10) no
C36 N9 C38 O5 175.2(8) no
C36 N9 C38 C27 -7.3(8) no
C38 N9 C36 O7 -173.6(8) no
C38 N9 C36 C16 6.8(9) no
C13 N10 C14 O1 -176.8(8) no
C13 N10 C14 C19 6.0(11) no
C14 N10 C13 O3 -174.3(7) no
C14 N10 C13 C24 3.8(12) no
C21 N11 C23 O2 -178.8(8) no
C21 N11 C23 C32 4.0(13) no
C23 N11 C21 O4 -178.0(8) no
C23 N11 C21 C30 7.3(13) no
C18 N12 C26 O6 171.0(9) no
C18 N12 C26 C29 -6.5(10) no
C26 N12 C18 O8 -172.5(9) no
C26 N12 C18 C15 7.8(9) no
C18 N12 C30 C21 -93.3(8) no
C18 N12 C30 C22 143.3(7) no
C30 N12 C18 O8 -8.7(13) no
C30 N12 C18 C15 171.5(6) no
C26 N12 C30 C21 67.4(11) no
C26 N12 C30 C22 -56.0(11) no
C30 N12 C26 O6 9.3(15) no
C30 N12 C26 C29 -168.2(7) no
O3 C13 C24 C33 -161.0(8) no
N10 C13 C24 C33 20.9(11) no
O1 C14 C19 N9 18.4(11) no
O1 C14 C19 C33 142.5(8) no
N10 C14 C19 N9 -164.5(6) no
N10 C14 C19 C33 -40.4(9) no
C18 C15 C25 C28 178.8(8) no
C25 C15 C18 O8 -2.8(17) no
C25 C15 C18 N12 176.9(9) no
C18 C15 C29 C26 2.5(10) no
C18 C15 C29 C35 -178.8(7) no
C29 C15 C18 O8 174.2(10) no
C29 C15 C18 N12 -6.1(10) no
C25 C15 C29 C26 179.6(8) no
C25 C15 C29 C35 -1.7(14) no
C29 C15 C25 C28 2.3(13) no
C27 C16 C31 C20 -1.9(12) no
C31 C16 C27 C37 2.1(13) no
C31 C16 C27 C38 -179.7(7) no
C27 C16 C36 O7 176.8(9) no
C27 C16 C36 N9 -3.6(10) no
C36 C16 C27 C37 -178.9(7) no
C36 C16 C27 C38 -0.8(10) no
C31 C16 C36 O7 -4.4(16) no
C31 C16 C36 N9 175.3(8) no
C36 C16 C31 C20 179.4(8) no
C28 C17 C35 C29 -0.3(13) no
C35 C17 C28 C25 1.0(13) no
N9 C19 C33 C24 -177.4(7) no
C14 C19 C33 C24 62.3(8) no
C31 C20 C34 C37 0.1(14) no
C34 C20 C31 C16 0.7(13) no
O4 C21 C30 N12 22.1(12) no
O4 C21 C30 C22 145.7(8) no
N11 C21 C30 N12 -163.4(7) no
N11 C21 C30 C22 -39.7(10) no
C30 C22 C32 C23 -48.3(9) no
C32 C22 C30 N12 -178.8(6) no
C32 C22 C30 C21 59.3(9) no
O2 C23 C32 C22 -158.9(8) no
N11 C23 C32 C22 18.2(11) no
C13 C24 C33 C19 -53.3(10) no
C15 C25 C28 C17 -1.9(13) no
O6 C26 C29 C15 -175.0(9) no
O6 C26 C29 C35 6.5(17) no
N12 C26 C29 C15 2.3(10) no
N12 C26 C29 C35 -176.3(8) no
C16 C27 C37 C34 -1.2(13) no
C16 C27 C38 O5 -177.9(9) no
C16 C27 C38 N9 4.7(9) no
C37 C27 C38 O5 -0.0(16) no
C37 C27 C38 N9 -177.4(9) no
C38 C27 C37 C34 -178.8(8) no
C15 C29 C35 C17 0.6(13) no
C26 C29 C35 C17 179.1(9) no
C20 C34 C37 C27 0.1(13) no
